data_7204058
loop_
_publ_author_name
'MacLean, Brian J.'
'Pickup, Peter G.'

_publ_section_title
;
 Bithiophene--bithiazole copolymers and their metal complexes
;
_journal_issue 5
_journal_name_full 'Journal of Materials Chemistry'
_journal_page_first 1357
_journal_paper_doi 10.1039/b009568k
_journal_volume 11
_journal_year 2001
_chemical_formula_sum 'C39 H34 F12 N6 O P2 Ru S4'
_chemical_formula_weight 1121.97
_space_group_IT_number 15
_symmetry_space_group_name_Hall '-C 2yc'
_symmetry_space_group_name_H-M 'C 1 2/c 1'
_atom_sites_solution_hydrogens geom
_atom_sites_solution_primary direct
_atom_sites_solution_secondary difmap
_audit_creation_method SHELXL-97
_cell_angle_alpha 90.00
_cell_angle_beta 98.596(3)
_cell_angle_gamma 90.00
_cell_formula_units_Z 4
_cell_length_a 12.4117(19)
_cell_length_b 28.470(4)
_cell_length_c 12.4864(19)
_cell_measurement_temperature 193(2)
_cell_volume 4362.6(11)
_computing_structure_refinement 'SHELXL-97 (Sheldrick, 1997)'
_computing_structure_solution 'SHELXS-97 (Sheldrick, 1990)'
_diffrn_ambient_temperature 193(2)
_diffrn_measured_fraction_theta_full 0.983
_diffrn_measured_fraction_theta_max 0.983
_diffrn_radiation_monochromator graphite
_diffrn_radiation_source 'fine-focus sealed tube'
_diffrn_radiation_type MoK\a
_diffrn_radiation_wavelength 0.71073
_diffrn_reflns_av_R_equivalents 0.0547
_diffrn_reflns_av_sigmaI/netI 0.0642
_diffrn_reflns_limit_h_max 15
_diffrn_reflns_limit_h_min -15
_diffrn_reflns_limit_k_max 35
_diffrn_reflns_limit_k_min -25
_diffrn_reflns_limit_l_max 15
_diffrn_reflns_limit_l_min -15
_diffrn_reflns_number 10692
_diffrn_reflns_theta_full 26.47
_diffrn_reflns_theta_max 26.47
_diffrn_reflns_theta_min 1.81
_exptl_absorpt_coefficient_mu 0.718
_exptl_absorpt_correction_T_max 0.9382
_exptl_absorpt_correction_T_min 0.7722
_exptl_absorpt_correction_type SADABS
_exptl_crystal_colour 'deep red'
_exptl_crystal_density_diffrn 1.708
_exptl_crystal_density_method 'not measured'
_exptl_crystal_description prism
_exptl_crystal_F_000 2256
_exptl_crystal_size_max 0.38
_exptl_crystal_size_mid 0.21
_exptl_crystal_size_min 0.09
_refine_diff_density_max 1.952
_refine_diff_density_min -1.062
_refine_diff_density_rms 0.157
_refine_ls_extinction_method none
_refine_ls_goodness_of_fit_ref 1.023
_refine_ls_hydrogen_treatment mixed
_refine_ls_matrix_type full
_refine_ls_number_parameters 297
_refine_ls_number_reflns 4449
_refine_ls_number_restraints 0
_refine_ls_restrained_S_all 1.023
_refine_ls_R_factor_all 0.1037
_refine_ls_R_factor_gt 0.0785
_refine_ls_shift/su_max 0.001
_refine_ls_shift/su_mean 0.000
_refine_ls_structure_factor_coef Fsqd
_refine_ls_weighting_details 'calc w=1/[\s^2^(Fo^2^)+(0.1545P)^2^+10.8227P] where P=(Fo^2^+2Fc^2^)/3'
_refine_ls_weighting_scheme calc
_refine_ls_wR_factor_gt 0.2120
_refine_ls_wR_factor_ref 0.2301
_reflns_number_gt 3295
_reflns_number_total 4449
_reflns_threshold_expression >2sigma(I)
_cod_data_source_file b009568k.txt
_cod_data_source_block shelxl
_cod_original_cell_volume 4362.7(11)
_cod_database_code 7204058

loop_
_symmetry_equiv_pos_as_xyz
'x, y, z'
'-x, y, -z+1/2'
'x+1/2, y+1/2, z'
'-x+1/2, y+1/2, -z+1/2'
'-x, -y, -z'
'x, -y, z-1/2'
'-x+1/2, -y+1/2, -z'
'x+1/2, -y+1/2, z-1/2'

loop_
_atom_site_label
_atom_site_type_symbol
_atom_site_fract_x
_atom_site_fract_y
_atom_site_fract_z
_atom_site_U_iso_or_equiv
_atom_site_adp_type
_atom_site_occupancy
_atom_site_symmetry_multiplicity
_atom_site_calc_flag
_atom_site_refinement_flags
_atom_site_disorder_assembly
_atom_site_disorder_group
Ru1 Ru 0.5000 0.15417(2) 0.2500 0.0287(3) Uani 1 2 d S . .
S1 S 0.5841(2) 0.00665(6) 0.1518(2) 0.0700(8) Uani 1 1 d . . .
S2 S 0.8038(7) -0.02511(19) 0.0479(5) 0.233(4) Uani 1 1 d . . .
P1 P 0.5000 0.14119(9) -0.2500 0.0471(6) Uani 1 2 d S . .
P2 P 1.0000 0.13466(11) 0.2500 0.0537(7) Uani 1 2 d S . .
F1 F 0.3693(4) 0.14108(19) -0.2735(5) 0.0740(14) Uani 1 1 d . . .
F2 F 0.5027(4) 0.10152(15) -0.3402(4) 0.0689(14) Uani 1 1 d . . .
F3 F 0.5040(5) 0.18123(17) -0.3400(4) 0.0790(15) Uani 1 1 d . . .
F4 F 1.0000 0.1848(4) 0.2500 0.347(18) Uani 1 2 d S . .
F5 F 0.9786(6) 0.1354(4) 0.1225(5) 0.135(3) Uani 1 1 d . . .
F6 F 1.0000 0.0815(4) 0.2500 0.230(10) Uani 1 2 d S . .
F7 F 1.1224(6) 0.1294(5) 0.2365(7) 0.175(5) Uani 1 1 d . . .
O1 O 0.0000 0.1765(5) 0.7500 0.105(4) Uani 1 2 d S . .
N1 N 0.5715(4) 0.09591(17) 0.1776(4) 0.0359(12) Uani 1 1 d . . .
N3 N 0.5827(4) 0.20704(17) 0.1849(4) 0.0342(11) Uani 1 1 d . . .
N4 N 0.6338(4) 0.16071(18) 0.3688(5) 0.0398(12) Uani 1 1 d . . .
C1 C 0.5371(6) 0.0547(2) 0.2111(6) 0.0473(18) Uani 1 1 d . . .
C2 C 0.6438(5) 0.0891(2) 0.1037(5) 0.0347(14) Uani 1 1 d . . .
C3 C 0.6617(6) 0.0426(2) 0.0816(6) 0.0496(18) Uani 1 1 d . . .
C4 C 0.7306(7) 0.0217(3) 0.0102(7) 0.058(2) Uani 1 1 d . . .
C5 C 0.7315(13) 0.0262(7) -0.0993(9) 0.177(9) Uani 1 1 d . . .
C6 C 0.8142(12) -0.0032(6) -0.1359(12) 0.113(5) Uani 1 1 d . . .
C7 C 0.8570(14) -0.0297(5) -0.0671(12) 0.125(6) Uani 1 1 d . . .
C8 C 0.6960(5) 0.1297(2) 0.0564(6) 0.0406(15) Uani 1 1 d . . .
C9 C 0.5522(6) 0.2291(2) 0.0907(6) 0.0432(16) Uani 1 1 d . . .
C10 C 0.6136(7) 0.2654(3) 0.0547(7) 0.055(2) Uani 1 1 d . . .
C11 C 0.7084(7) 0.2786(3) 0.1172(8) 0.061(2) Uani 1 1 d . . .
C12 C 0.7417(7) 0.2569(3) 0.2122(8) 0.060(2) Uani 1 1 d . . .
C13 C 0.6792(5) 0.2208(2) 0.2474(6) 0.0431(16) Uani 1 1 d . . .
C14 C 0.7077(5) 0.1951(2) 0.3508(6) 0.0438(16) Uani 1 1 d . . .
C15 C 0.7985(6) 0.2047(3) 0.4252(7) 0.0553(19) Uani 1 1 d . . .
C16 C 0.8162(7) 0.1815(4) 0.5216(8) 0.069(2) Uani 1 1 d . . .
C17 C 0.7417(8) 0.1480(4) 0.5426(7) 0.070(2) Uani 1 1 d . . .
C18 C 0.6521(7) 0.1373(3) 0.4635(7) 0.059(2) Uani 1 1 d . . .
C19 C 0.0521(18) 0.1093(6) 0.667(2) 0.179(9) Uani 1 1 d . . .
C20 C 0.0000 0.1326(6) 0.7500 0.090(5) Uani 1 2 d S . .
H1 H 0.6832 0.0453 -0.1450 0.222 Uiso 1 1 d . . .
H2 H 0.8325 -0.0020 -0.2072 0.140 Uiso 1 1 d . . .
H3 H 0.9152 -0.0504 -0.0763 0.152 Uiso 1 1 d . . .
H4 H 0.7250 0.1507 0.1126 0.050 Uiso 1 1 d . . .
H5 H 0.7536 0.1187 0.0204 0.050 Uiso 1 1 d . . .
H6 H 0.6438 0.1456 0.0060 0.050 Uiso 1 1 d . . .
H7 H 0.4868 0.2196 0.0462 0.052 Uiso 1 1 d . . .
H8 H 0.5896 0.2809 -0.0120 0.067 Uiso 1 1 d . . .
H9 H 0.7509 0.3033 0.0940 0.073 Uiso 1 1 d . . .
H10 H 0.8076 0.2661 0.2557 0.073 Uiso 1 1 d . . .
H11 H 0.8488 0.2280 0.4095 0.067 Uiso 1 1 d . . .
H12 H 0.8787 0.1879 0.5730 0.082 Uiso 1 1 d . . .
H13 H 0.7506 0.1322 0.6105 0.085 Uiso 1 1 d . . .
H14 H 0.6037 0.1130 0.4768 0.072 Uiso 1 1 d . . .
H15 H 0.1002 0.0858 0.6983 0.220 Uiso 1 1 d . . .
H16 H -0.0034 0.0949 0.6149 0.220 Uiso 1 1 d . . .
H17 H 0.0901 0.1316 0.6301 0.220 Uiso 1 1 d . . .

loop_
_atom_site_aniso_label
_atom_site_aniso_U_11
_atom_site_aniso_U_22
_atom_site_aniso_U_33
_atom_site_aniso_U_23
_atom_site_aniso_U_13
_atom_site_aniso_U_12
Ru1 0.0329(4) 0.0190(3) 0.0392(4) 0.000 0.0220(3) 0.000
S1 0.1025(17) 0.0212(9) 0.1060(18) -0.0067(9) 0.0800(15) -0.0015(9)
S2 0.397(9) 0.152(4) 0.200(5) 0.062(4) 0.207(6) 0.184(5)
P1 0.0569(15) 0.0297(12) 0.0562(16) 0.000 0.0133(13) 0.000
P2 0.0585(16) 0.0509(16) 0.0571(17) 0.000 0.0266(14) 0.000
F1 0.058(3) 0.078(3) 0.087(4) -0.014(3) 0.014(3) 0.019(2)
F2 0.075(3) 0.045(3) 0.089(4) -0.019(2) 0.022(3) 0.010(2)
F3 0.120(4) 0.045(3) 0.070(3) 0.016(2) 0.010(3) 0.000(3)
F4 0.83(6) 0.047(7) 0.225(18) 0.000 0.28(3) 0.000
F5 0.115(5) 0.233(9) 0.062(4) 0.017(5) 0.026(4) 0.023(6)
F6 0.42(3) 0.078(8) 0.250(18) 0.000 0.24(2) 0.000
F7 0.083(5) 0.343(15) 0.108(6) -0.024(8) 0.042(5) -0.016(7)
O1 0.119(9) 0.103(9) 0.099(8) 0.000 0.036(7) 0.000
N1 0.042(3) 0.025(2) 0.047(3) -0.002(2) 0.028(2) 0.001(2)
N3 0.042(3) 0.024(2) 0.043(3) -0.002(2) 0.027(2) 0.001(2)
N4 0.040(3) 0.035(3) 0.046(3) -0.005(2) 0.013(2) 0.003(2)
C1 0.061(4) 0.020(3) 0.073(5) -0.007(3) 0.049(4) -0.004(3)
C2 0.043(3) 0.024(3) 0.043(4) 0.000(2) 0.026(3) -0.002(2)
C3 0.064(4) 0.026(3) 0.069(5) -0.008(3) 0.044(4) 0.000(3)
C4 0.068(5) 0.032(4) 0.085(6) -0.005(4) 0.052(4) 0.006(3)
C5 0.167(13) 0.32(2) 0.054(6) 0.008(10) 0.052(7) 0.181(15)
C6 0.110(10) 0.149(13) 0.096(9) -0.034(9) 0.069(8) 0.016(9)
C7 0.169(13) 0.121(11) 0.104(10) 0.023(8) 0.086(10) 0.085(10)
C8 0.049(4) 0.029(3) 0.051(4) -0.002(3) 0.033(3) -0.001(3)
C9 0.056(4) 0.028(3) 0.053(4) 0.008(3) 0.030(3) 0.007(3)
C10 0.076(5) 0.042(4) 0.056(5) 0.014(3) 0.039(4) 0.009(4)
C11 0.069(5) 0.045(4) 0.077(6) 0.004(4) 0.037(4) -0.018(4)
C12 0.061(5) 0.040(4) 0.084(6) -0.010(4) 0.033(4) -0.018(3)
C13 0.043(4) 0.031(3) 0.061(4) -0.013(3) 0.028(3) -0.003(3)
C14 0.044(4) 0.035(3) 0.058(4) -0.011(3) 0.027(3) 0.000(3)
C15 0.047(4) 0.061(5) 0.061(5) -0.012(4) 0.019(4) -0.004(3)
C16 0.048(5) 0.082(7) 0.077(6) -0.008(5) 0.012(4) 0.008(4)
C17 0.069(6) 0.088(7) 0.053(5) 0.011(5) 0.009(4) 0.011(5)
C18 0.060(5) 0.059(5) 0.060(5) 0.011(4) 0.020(4) 0.004(4)
C19 0.20(2) 0.095(12) 0.25(3) -0.040(13) 0.074(18) 0.026(12)
C20 0.086(11) 0.077(11) 0.103(13) 0.000 0.006(9) 0.000

loop_
_atom_type_symbol
_atom_type_description
_atom_type_scat_dispersion_real
_atom_type_scat_dispersion_imag
_atom_type_scat_source
C C 0.0033 0.0016 'International Tables Vol C Tables 4.2.6.8 and 6.1.1.4'
H H 0.0000 0.0000 'International Tables Vol C Tables 4.2.6.8 and 6.1.1.4'
N N 0.0061 0.0033 'International Tables Vol C Tables 4.2.6.8 and 6.1.1.4'
F F 0.0171 0.0103 'International Tables Vol C Tables 4.2.6.8 and 6.1.1.4'
P P 0.1023 0.0942 'International Tables Vol C Tables 4.2.6.8 and 6.1.1.4'
S S 0.1246 0.1234 'International Tables Vol C Tables 4.2.6.8 and 6.1.1.4'
Ru Ru -1.2594 0.8363 'International Tables Vol C Tables 4.2.6.8 and 6.1.1.4'
O O 0.0106 0.0060 'International Tables Vol C Tables 4.2.6.8 and 6.1.1.4'

loop_
_geom_angle_atom_site_label_1
_geom_angle_atom_site_label_2
_geom_angle_atom_site_label_3
_geom_angle
_geom_angle_site_symmetry_1
_geom_angle_site_symmetry_3
_geom_angle_publ_flag
N3 Ru1 N3 85.9(3) 2_655 . ?
N3 Ru1 N4 92.6(2) 2_655 . ?
N3 Ru1 N4 79.8(2) . . ?
N3 Ru1 N4 79.8(2) 2_655 2_655 ?
N3 Ru1 N4 92.6(2) . 2_655 ?
N4 Ru1 N4 169.6(3) . 2_655 ?
N3 Ru1 N1 174.5(2) 2_655 . ?
N3 Ru1 N1 97.90(18) . . ?
N4 Ru1 N1 91.9(2) . . ?
N4 Ru1 N1 96.1(2) 2_655 . ?
N3 Ru1 N1 97.90(18) 2_655 2_655 ?
N3 Ru1 N1 174.5(2) . 2_655 ?
N4 Ru1 N1 96.1(2) . 2_655 ?
N4 Ru1 N1 91.9(2) 2_655 2_655 ?
N1 Ru1 N1 78.6(3) . 2_655 ?
C1 S1 C3 89.9(3) . . ?
C4 S2 C7 95.2(6) . . ?
F2 P1 F2 90.1(4) . 2_654 ?
F2 P1 F1 89.8(3) . . ?
F2 P1 F1 90.0(3) 2_654 . ?
F2 P1 F1 90.0(3) . 2_654 ?
F2 P1 F1 89.8(3) 2_654 2_654 ?
F1 P1 F1 179.8(4) . 2_654 ?
F2 P1 F3 179.4(3) . 2_654 ?
F2 P1 F3 90.1(3) 2_654 2_654 ?
F1 P1 F3 89.6(3) . 2_654 ?
F1 P1 F3 90.5(3) 2_654 2_654 ?
F2 P1 F3 90.1(3) . . ?
F2 P1 F3 179.4(3) 2_654 . ?
F1 P1 F3 90.5(3) . . ?
F1 P1 F3 89.6(3) 2_654 . ?
F3 P1 F3 89.6(4) 2_654 . ?
F4 P2 F6 180.000(1) . . ?
F4 P2 F7 95.5(5) . 2_755 ?
F6 P2 F7 84.5(5) . 2_755 ?
F4 P2 F7 95.5(5) . . ?
F6 P2 F7 84.5(5) . . ?
F7 P2 F7 168.9(11) 2_755 . ?
F4 P2 F5 89.3(4) . . ?
F6 P2 F5 90.7(4) . . ?
F7 P2 F5 95.2(4) 2_755 . ?
F7 P2 F5 85.0(4) . . ?
F4 P2 F5 89.3(4) . 2_755 ?
F6 P2 F5 90.7(4) . 2_755 ?
F7 P2 F5 85.0(4) 2_755 2_755 ?
F7 P2 F5 95.2(4) . 2_755 ?
F5 P2 F5 178.5(8) . 2_755 ?
C1 N1 C2 110.6(5) . . ?
C1 N1 Ru1 112.1(4) . . ?
C2 N1 Ru1 137.3(4) . . ?
C9 N3 C13 117.9(5) . . ?
C9 N3 Ru1 126.9(5) . . ?
C13 N3 Ru1 115.2(4) . . ?
C18 N4 C14 117.6(6) . . ?
C18 N4 Ru1 126.8(5) . . ?
C14 N4 Ru1 115.4(5) . . ?
N1 C1 C1 118.6(3) . 2_655 ?
N1 C1 S1 115.1(4) . . ?
C1 C1 S1 126.3(2) 2_655 . ?
C3 C2 N1 114.0(5) . . ?
C3 C2 C8 125.0(5) . . ?
N1 C2 C8 121.0(5) . . ?
C2 C3 C4 130.1(6) . . ?
C2 C3 S1 110.4(5) . . ?
C4 C3 S1 119.5(5) . . ?
C5 C4 C3 131.7(8) . . ?
C5 C4 S2 106.0(7) . . ?
C3 C4 S2 120.5(6) . . ?
C4 C5 C6 111.8(11) . . ?
C4 C5 H1 124.1(8) . . ?
C6 C5 H1 124.1(11) . . ?
C7 C6 C5 113.2(12) . . ?
C7 C6 H2 123.3(14) . . ?
C5 C6 H2 123.6(16) . . ?
C6 C7 S2 112.0(9) . . ?
C6 C7 H3 124.2(13) . . ?
S2 C7 H3 123.8(13) . . ?
C2 C8 H4 109.5(6) . . ?
C2 C8 H5 109.3(5) . . ?
H4 C8 H5 109.1(7) . . ?
C2 C8 H6 109.9(6) . . ?
H4 C8 H6 109.6(6) . . ?
H5 C8 H6 109.4(6) . . ?
N3 C9 C10 122.3(7) . . ?
N3 C9 H7 118.8(6) . . ?
C10 C9 H7 118.8(7) . . ?
C11 C10 C9 119.0(7) . . ?
C11 C10 H8 120.3(8) . . ?
C9 C10 H8 120.7(9) . . ?
C12 C11 C10 120.2(7) . . ?
C12 C11 H9 119.8(9) . . ?
C10 C11 H9 120.0(9) . . ?
C11 C12 C13 120.2(8) . . ?
C11 C12 H10 120.2(8) . . ?
C13 C12 H10 119.6(9) . . ?
N3 C13 C12 120.4(7) . . ?
N3 C13 C14 115.2(5) . . ?
C12 C13 C14 124.5(7) . . ?
C15 C14 N4 121.8(7) . . ?
C15 C14 C13 123.8(6) . . ?
N4 C14 C13 114.4(6) . . ?
C16 C15 C14 120.5(8) . . ?
C16 C15 H11 119.8(8) . . ?
C14 C15 H11 119.7(8) . . ?
C15 C16 C17 118.7(8) . . ?
C15 C16 H12 120.8(10) . . ?
C17 C16 H12 120.5(10) . . ?
C16 C17 C18 119.8(8) . . ?
C16 C17 H13 120.2(10) . . ?
C18 C17 H13 120.0(10) . . ?
N4 C18 C17 121.5(8) . . ?
N4 C18 H14 119.2(8) . . ?
C17 C18 H14 119.4(8) . . ?
C20 C19 H15 110(2) . . ?
C20 C19 H16 108.8(18) . . ?
H15 C19 H16 109.0(16) . . ?
C20 C19 H17 110.0(14) . . ?
H15 C19 H17 110(2) . . ?
H16 C19 H17 109(2) . . ?
O1 C20 C19 117.0(10) . . ?
O1 C20 C19 117.0(10) . 2_556 ?
C19 C20 C19 126(2) . 2_556 ?

loop_
_geom_bond_atom_site_label_1
_geom_bond_atom_site_label_2
_geom_bond_distance
_geom_bond_site_symmetry_2
_geom_bond_publ_flag
Ru1 N3 2.056(5) 2_655 ?
Ru1 N3 2.056(5) . ?
Ru1 N4 2.063(6) . ?
Ru1 N4 2.063(6) 2_655 ?
Ru1 N1 2.144(5) . ?
Ru1 N1 2.144(5) 2_655 ?
S1 C1 1.699(6) . ?
S1 C3 1.731(7) . ?
S2 C4 1.641(9) . ?
S2 C7 1.673(12) . ?
P1 F2 1.599(5) . ?
P1 F2 1.599(5) 2_654 ?
P1 F1 1.605(5) . ?
P1 F1 1.605(5) 2_654 ?
P1 F3 1.607(5) 2_654 ?
P1 F3 1.607(5) . ?
P2 F4 1.427(12) . ?
P2 F6 1.514(12) . ?
P2 F7 1.560(8) 2_755 ?
P2 F7 1.560(8) . ?
P2 F5 1.574(7) . ?
P2 F5 1.574(7) 2_755 ?
O1 C20 1.25(2) . ?
N1 C1 1.337(8) . ?
N1 C2 1.394(7) . ?
N3 C9 1.338(8) . ?
N3 C13 1.385(9) . ?
N4 C18 1.347(10) . ?
N4 C14 1.384(8) . ?
C1 C1 1.435(11) 2_655 ?
C2 C3 1.378(8) . ?
C2 C8 1.491(8) . ?
C3 C4 1.452(9) . ?
C4 C5 1.375(13) . ?
C5 C6 1.452(14) . ?
C5 H1 0.937(12) . ?
C6 C7 1.205(18) . ?
C6 H2 0.952(12) . ?
C7 H3 0.953(11) . ?
C8 H4 0.951(7) . ?
C8 H5 0.953(6) . ?
C8 H6 0.947(7) . ?
C9 C10 1.397(9) . ?
C9 H7 0.952(8) . ?
C10 C11 1.364(12) . ?
C10 H8 0.950(8) . ?
C11 C12 1.346(13) . ?
C11 H9 0.949(7) . ?
C12 C13 1.398(9) . ?
C12 H10 0.948(9) . ?
C13 C14 1.480(10) . ?
C14 C15 1.376(11) . ?
C15 C16 1.362(13) . ?
C15 H11 0.951(8) . ?
C16 C17 1.381(13) . ?
C16 H12 0.949(9) . ?
C17 C18 1.406(13) . ?
C17 H13 0.950(9) . ?
C18 H14 0.948(8) . ?
C19 C20 1.46(2) . ?
C19 H15 0.94(2) . ?
C19 H16 0.96(2) . ?
C19 H17 0.95(2) . ?
C20 C19 1.46(2) 2_556 ?

loop_
_geom_torsion_atom_site_label_1
_geom_torsion_atom_site_label_2
_geom_torsion_atom_site_label_3
_geom_torsion_atom_site_label_4
_geom_torsion
_geom_torsion_site_symmetry_1
_geom_torsion_site_symmetry_2
_geom_torsion_site_symmetry_3
_geom_torsion_site_symmetry_4
_geom_torsion_publ_flag
N3 Ru1 N1 C1 -50(2) 2_655 . . . ?
N3 Ru1 N1 C1 176.2(5) . . . . ?
N4 Ru1 N1 C1 96.3(5) . . . . ?
N4 Ru1 N1 C1 -90.3(5) 2_655 . . . ?
N1 Ru1 N1 C1 0.5(4) 2_655 . . . ?
N3 Ru1 N1 C2 129(2) 2_655 . . . ?
N3 Ru1 N1 C2 -4.5(7) . . . . ?
N4 Ru1 N1 C2 -84.5(7) . . . . ?
N4 Ru1 N1 C2 89.0(7) 2_655 . . . ?
N1 Ru1 N1 C2 179.7(8) 2_655 . . . ?
N3 Ru1 N3 C9 -86.7(5) 2_655 . . . ?
N4 Ru1 N3 C9 179.9(5) . . . . ?
N4 Ru1 N3 C9 -7.2(5) 2_655 . . . ?
N1 Ru1 N3 C9 89.3(5) . . . . ?
N1 Ru1 N3 C9 139(2) 2_655 . . . ?
N3 Ru1 N3 C13 92.6(4) 2_655 . . . ?
N4 Ru1 N3 C13 -0.8(4) . . . . ?
N4 Ru1 N3 C13 172.1(4) 2_655 . . . ?
N1 Ru1 N3 C13 -91.4(4) . . . . ?
N1 Ru1 N3 C13 -42(2) 2_655 . . . ?
N3 Ru1 N4 C18 91.3(6) 2_655 . . . ?
N3 Ru1 N4 C18 176.6(6) . . . . ?
N4 Ru1 N4 C18 133.5(6) 2_655 . . . ?
N1 Ru1 N4 C18 -85.7(6) . . . . ?
N1 Ru1 N4 C18 -7.0(6) 2_655 . . . ?
N3 Ru1 N4 C14 -84.2(4) 2_655 . . . ?
N3 Ru1 N4 C14 1.2(4) . . . . ?
N4 Ru1 N4 C14 -41.9(4) 2_655 . . . ?
N1 Ru1 N4 C14 98.8(4) . . . . ?
N1 Ru1 N4 C14 177.6(4) 2_655 . . . ?
C2 N1 C1 C1 179.2(9) . . . 2_655 ?
Ru1 N1 C1 C1 -1.4(12) . . . 2_655 ?
C2 N1 C1 S1 -2.9(9) . . . . ?
Ru1 N1 C1 S1 176.5(4) . . . . ?
C3 S1 C1 N1 3.2(7) . . . . ?
C3 S1 C1 C1 -179.0(11) . . . 2_655 ?
C1 N1 C2 C3 0.8(9) . . . . ?
Ru1 N1 C2 C3 -178.4(5) . . . . ?
C1 N1 C2 C8 -178.4(7) . . . . ?
Ru1 N1 C2 C8 2.3(11) . . . . ?
N1 C2 C3 C4 -179.9(8) . . . . ?
C8 C2 C3 C4 -0.7(14) . . . . ?
N1 C2 C3 S1 1.5(9) . . . . ?
C8 C2 C3 S1 -179.3(6) . . . . ?
C1 S1 C3 C2 -2.6(7) . . . . ?
C1 S1 C3 C4 178.6(8) . . . . ?
C2 C3 C4 C5 -59(2) . . . . ?
S1 C3 C4 C5 119.4(16) . . . . ?
C2 C3 C4 S2 138.7(9) . . . . ?
S1 C3 C4 S2 -42.8(11) . . . . ?
C7 S2 C4 C5 12.8(14) . . . . ?
C7 S2 C4 C3 179.1(9) . . . . ?
C3 C4 C5 C6 -177.9(11) . . . . ?
S2 C4 C5 C6 -13.8(19) . . . . ?
C4 C5 C6 C7 8(3) . . . . ?
C5 C6 C7 S2 2(2) . . . . ?
C4 S2 C7 C6 -9.0(18) . . . . ?
C13 N3 C9 C10 -0.6(9) . . . . ?
Ru1 N3 C9 C10 178.7(5) . . . . ?
N3 C9 C10 C11 0.6(11) . . . . ?
C9 C10 C11 C12 -0.2(12) . . . . ?
C10 C11 C12 C13 -0.2(13) . . . . ?
C9 N3 C13 C12 0.2(9) . . . . ?
Ru1 N3 C13 C12 -179.2(5) . . . . ?
C9 N3 C13 C14 179.7(5) . . . . ?
Ru1 N3 C13 C14 0.4(6) . . . . ?
C11 C12 C13 N3 0.2(11) . . . . ?
C11 C12 C13 C14 -179.3(7) . . . . ?
C18 N4 C14 C15 1.4(9) . . . . ?
Ru1 N4 C14 C15 177.3(5) . . . . ?
C18 N4 C14 C13 -177.2(6) . . . . ?
Ru1 N4 C14 C13 -1.3(6) . . . . ?
N3 C13 C14 C15 -178.0(6) . . . . ?
C12 C13 C14 C15 1.5(10) . . . . ?
N3 C13 C14 N4 0.6(8) . . . . ?
C12 C13 C14 N4 -179.9(6) . . . . ?
N4 C14 C15 C16 -2.5(11) . . . . ?
C13 C14 C15 C16 176.0(7) . . . . ?
C14 C15 C16 C17 0.5(13) . . . . ?
C15 C16 C17 C18 2.3(14) . . . . ?
C14 N4 C18 C17 1.4(11) . . . . ?
Ru1 N4 C18 C17 -173.9(6) . . . . ?
C16 C17 C18 N4 -3.3(14) . . . . ?
